data_7043249
loop_
_publ_author_name
'Ohno, Keiji'
'Tanuma, Honami'
'Kusano, Yukiko'
'Kaizaki, Sumio'
'Nagasawa, Akira'
'Fujihara, Takashi'

_publ_section_title
;
 Luminescence of tartrate bridged dinuclear 2,2&#x2032;-bipyridine
 platinum(ii) complexes: emission color controlled by intra- and
 inter-molecular interactions in the solid state
;
_journal_name_full 'Dalton Trans.'
_journal_paper_doi 10.1039/C7DT00745K
_journal_year 2017
_chemical_formula_sum 'C14 H14 N2 O7 Pt'
_chemical_formula_weight 517.36
_space_group_crystal_system monoclinic
_space_group_IT_number 9
_space_group_name_Hall 'C -2yc'
_space_group_name_H-M_alt 'C 1 c 1'
_symmetry_space_group_name_Hall 'C -2yc'
_symmetry_space_group_name_H-M 'C 1 c 1'
_atom_sites_solution_hydrogens mixed
_audit_creation_method SHELXL-2016/6
_audit_update_record
;
2017-05-16 deposited with the CCDC.
2017-05-18 downloaded from the CCDC.
;
_cell_angle_alpha 90
_cell_angle_beta 102.6920(10)
_cell_angle_gamma 90
_cell_formula_units_Z 4
_cell_length_a 7.6436(9)
_cell_length_b 22.957(3)
_cell_length_c 8.8476(11)
_cell_measurement_reflns_used 7440
_cell_measurement_temperature 200(2)
_cell_measurement_theta_max 28.21
_cell_measurement_theta_min 2.87
_cell_volume 1514.6(3)
_computing_cell_refinement 'Bruker SAINT (Bruker 2014)'
_computing_data_collection 'Bruker APEX2 (Bruker 2014)'
_computing_data_reduction 'Bruker SAINT and XPREP (Bruker 2014)'
_computing_molecular_graphics 'ORTEP-3 for Windows (Farrugia, 2012)'
_computing_publication_material 'XCIF (Bruker, 2014)'
_computing_structure_refinement 'SHELXL-2016/6 (Sheldrick, 2016)'
_computing_structure_solution 'SHELXL-2016/6 (Sheldrick, 2016)'
_diffrn_ambient_temperature 200(2)
_diffrn_detector_area_resol_mean 8.333
_diffrn_measured_fraction_theta_full 0.999
_diffrn_measured_fraction_theta_max 0.999
_diffrn_measurement_device_type 'Bruker APEXII CCD area-detector'
_diffrn_measurement_method '\f and \w'
_diffrn_radiation_monochromator 'Bruker Helios multilayer confocal mirror'
_diffrn_radiation_source 'Bruker TXS fine-focus rotating anode'
_diffrn_radiation_type MoK\a
_diffrn_radiation_wavelength 0.71073
_diffrn_reflns_av_R_equivalents 0.0219
_diffrn_reflns_av_unetI/netI 0.0337
_diffrn_reflns_Laue_measured_fraction_full 0.999
_diffrn_reflns_Laue_measured_fraction_max 0.999
_diffrn_reflns_limit_h_max 9
_diffrn_reflns_limit_h_min -9
_diffrn_reflns_limit_k_max 28
_diffrn_reflns_limit_k_min -28
_diffrn_reflns_limit_l_max 11
_diffrn_reflns_limit_l_min -11
_diffrn_reflns_number 7969
_diffrn_reflns_point_group_measured_fraction_full 0.988
_diffrn_reflns_point_group_measured_fraction_max 0.989
_diffrn_reflns_theta_full 25.242
_diffrn_reflns_theta_max 26.497
_diffrn_reflns_theta_min 1.774
_exptl_absorpt_coefficient_mu 9.306
_exptl_absorpt_correction_type multi-scan
_exptl_absorpt_process_details 'SADABS-2014/2 - Bruker 2014'
_exptl_crystal_colour yellow
_exptl_crystal_density_diffrn 2.269
_exptl_crystal_description plate
_exptl_crystal_F_000 984
_exptl_crystal_size_max 0.093
_exptl_crystal_size_mid 0.062
_exptl_crystal_size_min 0.028
_exptl_transmission_factor_max 0.7806
_exptl_transmission_factor_min 0.4782
_refine_diff_density_max 0.658
_refine_diff_density_min -0.388
_refine_diff_density_rms 0.075
_refine_ls_abs_structure_details
;
 Flack x determined using 1449 quotients [(I+)-(I-)]/[(I+)+(I-)]
 (Parsons, Flack and Wagner, Acta Cryst. B69 (2013) 249-259).
;
_refine_ls_abs_structure_Flack 0.020(5)
_refine_ls_extinction_method none
_refine_ls_goodness_of_fit_ref 0.850
_refine_ls_hydrogen_treatment mixed
_refine_ls_matrix_type full
_refine_ls_number_parameters 227
_refine_ls_number_reflns 3098
_refine_ls_number_restraints 5
_refine_ls_restrained_S_all 0.849
_refine_ls_R_factor_all 0.0136
_refine_ls_R_factor_gt 0.0131
_refine_ls_shift/su_max 0.007
_refine_ls_shift/su_mean 0.000
_refine_ls_structure_factor_coef Fsqd
_refine_ls_weighting_details 'w=1/[\s^2^(Fo^2^)+0.2411P] where P=(Fo^2^+2Fc^2^)/3'
_refine_ls_weighting_scheme calc
_refine_ls_wR_factor_gt 0.0302
_refine_ls_wR_factor_ref 0.0304
_reflns_Friedel_coverage 0.969
_reflns_Friedel_fraction_full 0.977
_reflns_Friedel_fraction_max 0.978
_reflns_number_gt 3016
_reflns_number_total 3098
_reflns_threshold_expression 'I > 2\s(I)'
_cod_data_source_file c7dt00745k2.cif
_cod_data_source_block 4_H2O
_cod_database_code 7043249
_shelx_shelxl_version_number 2016/6
_shelx_space_group_comment
;
The symmetry employed for this shelxl refinement is uniquely defined
by the following loop, which should always be used as a source of
symmetry information in preference to the above space-group names.
They are only intended as comments.
;
_shelx_estimated_absorpt_t_min 0.478
_shelx_estimated_absorpt_t_max 0.781

loop_
_space_group_symop_operation_xyz
'x, y, z'
'x, -y, z+1/2'
'x+1/2, y+1/2, z'
'x+1/2, -y+1/2, z+1/2'

loop_
_atom_site_label
_atom_site_type_symbol
_atom_site_fract_x
_atom_site_fract_y
_atom_site_fract_z
_atom_site_U_iso_or_equiv
_atom_site_adp_type
_atom_site_occupancy
_atom_site_site_symmetry_order
_atom_site_calc_flag
_atom_site_refinement_flags_posn
_atom_site_refinement_flags_adp
C1 C 0.1281(7) 0.8791(2) 0.3705(6) 0.0239(10) Uani 1 1 d . .
C2 C 0.2410(7) 0.8338(2) 0.4763(6) 0.0257(10) Uani 1 1 d . .
H2 H 0.291587 0.805760 0.410548 0.031 Uiso 1 1 calc R U
C3 C 0.1168(11) 0.8005(3) 0.5595(8) 0.0249(13) Uani 1 1 d . .
H3 H 0.025709 0.778880 0.480980 0.030 Uiso 1 1 calc R U
C4 C 0.2254(7) 0.7566(2) 0.6735(6) 0.0277(11) Uani 1 1 d . .
C5 C 0.2708(15) 1.0648(4) 0.4704(13) 0.0255(18) Uani 1 1 d . .
H5 H 0.190335 1.046148 0.387394 0.031 Uiso 1 1 calc R U
C6 C 0.2691(11) 1.1251(3) 0.4778(9) 0.0289(16) Uani 1 1 d . .
H6 H 0.187399 1.147537 0.404019 0.035 Uiso 1 1 calc R U
C7 C 0.3919(17) 1.1514(2) 0.5977(13) 0.034(2) Uani 1 1 d . .
H7 H 0.395805 1.192601 0.607242 0.041 Uiso 1 1 calc R U
C8 C 0.5072(11) 1.1175(4) 0.7021(9) 0.0308(18) Uani 1 1 d . .
H8 H 0.590512 1.135508 0.784373 0.037 Uiso 1 1 calc R U
C9 C 0.5044(14) 1.0588(3) 0.6899(12) 0.023(2) Uani 1 1 d . .
C10 C 0.6195(6) 1.0172(2) 0.7911(5) 0.0231(10) Uani 1 1 d . .
C11 C 0.7570(7) 1.0325(3) 0.9135(6) 0.0296(11) Uani 1 1 d . .
H11 H 0.783578 1.072348 0.936338 0.035 Uiso 1 1 calc R U
C12 C 0.8552(7) 0.9898(3) 1.0022(6) 0.0350(13) Uani 1 1 d . .
H12 H 0.950448 0.999918 1.086572 0.042 Uiso 1 1 calc R U
C13 C 0.8143(8) 0.9322(3) 0.9678(7) 0.0355(13) Uani 1 1 d . .
H13 H 0.880660 0.902046 1.028196 0.043 Uiso 1 1 calc R U
C14 C 0.6761(7) 0.9190(3) 0.8446(6) 0.0294(11) Uani 1 1 d . .
H14 H 0.648057 0.879230 0.820792 0.035 Uiso 1 1 calc R U
H1O H 0.678(10) 0.788(3) 0.498(4) 0.08(3) Uiso 1 1 d D .
H2O H 0.601(7) 0.821(3) 0.584(8) 0.07(3) Uiso 1 1 d D .
N1 N 0.3791(15) 1.03181(14) 0.5733(12) 0.0214(6) Uani 1 1 d . .
N2 N 0.5797(7) 0.9603(2) 0.7571(6) 0.0227(10) Uani 1 1 d . .
O1 O 0.1769(6) 0.93282(17) 0.3926(6) 0.0246(10) Uani 1 1 d . .
O2 O -0.0011(5) 0.86365(15) 0.2692(4) 0.0338(9) Uani 1 1 d . .
O3 O 0.3833(12) 0.85897(12) 0.5838(10) 0.0265(7) Uani 1 1 d . .
O4 O 0.0282(5) 0.84105(16) 0.6355(4) 0.0324(8) Uani 1 1 d . .
H4 H -0.078601 0.830524 0.628004 0.049 Uiso 1 1 calc R U
O5 O 0.3235(5) 0.72283(17) 0.6036(4) 0.0366(9) Uani 1 1 d . .
H5A H 0.389199 0.701384 0.669464 0.055 Uiso 1 1 calc R U
O6 O 0.2178(6) 0.75261(17) 0.8060(4) 0.0407(9) Uani 1 1 d . .
O1S O 0.6917(8) 0.8006(4) 0.5872(9) 0.069(2) Uani 1 1 d D .
Pt1 Pt 0.37972(6) 0.94543(2) 0.57604(6) 0.01926(5) Uani 1 1 d . .

loop_
_atom_site_aniso_label
_atom_site_aniso_U_11
_atom_site_aniso_U_22
_atom_site_aniso_U_33
_atom_site_aniso_U_23
_atom_site_aniso_U_13
_atom_site_aniso_U_12
C1 0.023(3) 0.025(3) 0.022(2) -0.001(2) 0.001(2) 0.000(2)
C2 0.026(3) 0.023(2) 0.025(2) 0.005(2) -0.001(2) -0.001(2)
C3 0.027(3) 0.022(3) 0.024(3) -0.002(2) 0.002(2) 0.001(2)
C4 0.026(3) 0.021(2) 0.034(3) -0.003(2) 0.003(2) -0.006(2)
C5 0.022(4) 0.031(4) 0.022(4) 0.003(3) 0.001(3) -0.002(3)
C6 0.029(4) 0.018(3) 0.039(4) 0.002(3) 0.005(3) 0.001(3)
C7 0.038(4) 0.024(2) 0.042(6) -0.007(3) 0.013(4) -0.015(4)
C8 0.029(4) 0.036(4) 0.027(3) -0.003(3) 0.006(3) -0.006(3)
C9 0.022(4) 0.024(4) 0.023(4) -0.002(2) 0.006(3) -0.003(2)
C10 0.021(2) 0.028(3) 0.022(2) 0.000(2) 0.0070(19) -0.0024(19)
C11 0.026(3) 0.038(3) 0.024(3) 0.000(2) 0.005(2) -0.005(2)
C12 0.025(3) 0.055(4) 0.023(2) -0.003(2) 0.000(2) -0.009(3)
C13 0.022(3) 0.052(4) 0.031(3) 0.014(3) 0.002(2) 0.003(2)
C14 0.028(3) 0.030(3) 0.030(3) 0.008(2) 0.007(2) 0.001(2)
N1 0.0216(16) 0.0210(16) 0.0222(16) 0.001(4) 0.0058(12) -0.007(4)
N2 0.018(2) 0.031(3) 0.019(2) 0.005(2) 0.0035(17) 0.001(2)
O1 0.025(2) 0.020(2) 0.026(2) 0.003(2) -0.0007(17) -0.0014(19)
O2 0.036(2) 0.0257(19) 0.0311(19) 0.0029(15) -0.0108(16) -0.0021(16)
O3 0.0228(15) 0.0191(13) 0.0336(19) 0.008(3) -0.0021(14) 0.003(3)
O4 0.030(2) 0.030(2) 0.038(2) -0.0011(17) 0.0109(17) 0.0025(16)
O5 0.042(3) 0.031(2) 0.034(2) 0.0087(17) 0.0013(17) 0.0076(17)
O6 0.056(3) 0.034(2) 0.032(2) 0.0055(17) 0.0070(19) 0.0040(18)
O1S 0.029(3) 0.095(5) 0.078(5) -0.047(4) 0.002(3) 0.008(3)
Pt1 0.01765(8) 0.01916(8) 0.02014(8) 0.00269(17) 0.00238(5) -0.00070(16)

loop_
_atom_type_symbol
_atom_type_description
_atom_type_scat_dispersion_real
_atom_type_scat_dispersion_imag
_atom_type_scat_source
C C 0.0033 0.0016 'International Tables Vol C Tables 4.2.6.8 and 6.1.1.4'
H H 0.0000 0.0000 'International Tables Vol C Tables 4.2.6.8 and 6.1.1.4'
N N 0.0061 0.0033 'International Tables Vol C Tables 4.2.6.8 and 6.1.1.4'
O O 0.0106 0.0060 'International Tables Vol C Tables 4.2.6.8 and 6.1.1.4'
Pt Pt -1.7033 8.3905 'International Tables Vol C Tables 4.2.6.8 and 6.1.1.4'

loop_
_geom_angle_atom_site_label_1
_geom_angle_atom_site_label_2
_geom_angle_atom_site_label_3
_geom_angle
O2 C1 O1 123.0(5)
O2 C1 C2 120.2(4)
O1 C1 C2 116.8(4)
O3 C2 C3 110.5(5)
O3 C2 C1 112.5(4)
C3 C2 C1 107.9(5)
O3 C2 H2 108.6
C3 C2 H2 108.6
C1 C2 H2 108.6
O4 C3 C2 108.3(5)
O4 C3 C4 111.6(5)
C2 C3 C4 110.0(6)
O4 C3 H3 109.0
C2 C3 H3 109.0
C4 C3 H3 109.0
O6 C4 O5 124.8(5)
O6 C4 C3 124.2(5)
O5 C4 C3 110.9(5)
N1 C5 C6 123.3(10)
N1 C5 H5 118.3
C6 C5 H5 118.3
C5 C6 C7 117.2(9)
C5 C6 H6 121.4
C7 C6 H6 121.4
C8 C7 C6 119.6(5)
C8 C7 H7 120.2
C6 C7 H7 120.2
C9 C8 C7 121.0(9)
C9 C8 H8 119.5
C7 C8 H8 119.5
C8 C9 N1 120.0(9)
C8 C9 C10 127.2(9)
N1 C9 C10 112.7(6)
N2 C10 C11 120.9(5)
N2 C10 C9 114.6(5)
C11 C10 C9 124.5(5)
C12 C11 C10 119.7(5)
C12 C11 H11 120.2
C10 C11 H11 120.2
C11 C12 C13 119.4(5)
C11 C12 H12 120.3
C13 C12 H12 120.3
C14 C13 C12 119.0(6)
C14 C13 H13 120.5
C12 C13 H13 120.5
N2 C14 C13 122.1(6)
N2 C14 H14 119.0
C13 C14 H14 119.0
C5 N1 C9 118.7(4)
C5 N1 Pt1 125.4(8)
C9 N1 Pt1 115.9(7)
C14 N2 C10 119.0(5)
C14 N2 Pt1 124.9(4)
C10 N2 Pt1 116.1(4)
C1 O1 Pt1 114.0(4)
C2 O3 Pt1 112.7(5)
C3 O4 H4 109.5
C4 O5 H5A 109.5
H1O O1S H2O 103(4)
N1 Pt1 N2 80.6(4)
N1 Pt1 O3 178.7(5)
N2 Pt1 O3 98.2(3)
N1 Pt1 O1 97.8(3)
N2 Pt1 O1 178.4(2)
O3 Pt1 O1 83.5(3)

loop_
_geom_bond_atom_site_label_1
_geom_bond_atom_site_label_2
_geom_bond_distance
C1 O2 1.231(6)
C1 O1 1.291(6)
C1 C2 1.533(7)
C2 O3 1.402(10)
C2 C3 1.528(10)
C2 H2 1.0000
C3 O4 1.407(8)
C3 C4 1.534(9)
C3 H3 1.0000
C4 O6 1.190(6)
C4 O5 1.322(6)
C5 N1 1.325(14)
C5 C6 1.387(11)
C5 H5 0.9500
C6 C7 1.390(14)
C6 H6 0.9500
C7 C8 1.371(13)
C7 H7 0.9500
C8 C9 1.351(11)
C8 H8 0.9500
C9 N1 1.390(14)
C9 C10 1.464(11)
C10 N2 1.359(7)
C10 C11 1.379(7)
C11 C12 1.370(8)
C11 H11 0.9500
C12 C13 1.379(9)
C12 H12 0.9500
C13 C14 1.375(8)
C13 H13 0.9500
C14 N2 1.339(7)
C14 H14 0.9500
N1 Pt1 1.983(3)
N2 Pt1 1.986(5)
O1 Pt1 2.004(5)
O3 Pt1 1.986(3)
O4 H4 0.8400
O5 H5A 0.8400
O1S H1O 0.824(15)
O1S H2O 0.828(15)

loop_
_geom_hbond_atom_site_label_D
_geom_hbond_atom_site_label_H
_geom_hbond_atom_site_label_A
_geom_hbond_distance_DH
_geom_hbond_distance_HA
_geom_hbond_distance_DA
_geom_hbond_angle_DHA
_geom_hbond_site_symmetry_A
O1S H1O O6 0.824(15) 2.02(2) 2.817(8) 163(7) 4_564
O1S H2O O3 0.828(15) 1.88(2) 2.707(10) 174(9) .
O4 H4 O1S 0.84 1.85 2.679(8) 171.4 1_455
O5 H5A O2 0.84 1.84 2.650(5) 161.5 4_565
C3 H3 O6 1.00 2.62 3.579(8) 161.0 4_464

loop_
_geom_torsion_atom_site_label_1
_geom_torsion_atom_site_label_2
_geom_torsion_atom_site_label_3
_geom_torsion_atom_site_label_4
_geom_torsion
O2 C1 C2 O3 179.5(6)
O1 C1 C2 O3 0.2(7)
O2 C1 C2 C3 -58.2(6)
O1 C1 C2 C3 122.5(5)
O3 C2 C3 O4 68.6(6)
C1 C2 C3 O4 -54.9(6)
O3 C2 C3 C4 -53.6(6)
C1 C2 C3 C4 -177.1(4)
O4 C3 C4 O6 8.9(9)
C2 C3 C4 O6 129.2(6)
O4 C3 C4 O5 -173.1(5)
C2 C3 C4 O5 -52.8(6)
N1 C5 C6 C7 1.9(16)
C5 C6 C7 C8 -0.2(17)
C6 C7 C8 C9 0.4(18)
C7 C8 C9 N1 -2.2(16)
C7 C8 C9 C10 179.4(9)
C8 C9 C10 N2 176.1(9)
N1 C9 C10 N2 -2.3(11)
C8 C9 C10 C11 -3.0(14)
N1 C9 C10 C11 178.6(7)
N2 C10 C11 C12 0.1(8)
C9 C10 C11 C12 179.2(7)
C10 C11 C12 C13 -0.2(8)
C11 C12 C13 C14 0.2(8)
C12 C13 C14 N2 -0.1(8)
C6 C5 N1 C9 -4(2)
C6 C5 N1 Pt1 176.6(8)
C8 C9 N1 C5 3.8(19)
C10 C9 N1 C5 -177.6(7)
C8 C9 N1 Pt1 -176.4(7)
C10 C9 N1 Pt1 2.1(12)
C13 C14 N2 C10 -0.1(8)
C13 C14 N2 Pt1 179.3(4)
C11 C10 N2 C14 0.1(8)
C9 C10 N2 C14 -179.1(6)
C11 C10 N2 Pt1 -179.4(4)
C9 C10 N2 Pt1 1.4(7)
O2 C1 O1 Pt1 175.5(4)
C2 C1 O1 Pt1 -5.3(6)
C3 C2 O3 Pt1 -115.8(5)
C1 C2 O3 Pt1 4.9(7)
